data_7225115
loop_
_publ_author_name
'Fang, Xiaolong'
'Zhang, Chunyan'
'Chen, Jin'
'Zhu, Hongping'
'Yuan, Youzhu'

_publ_section_title
;
 Synthesis and catalytic performance of ruthenium complexes ligated with
 rigid o-(diphenylphosphino)aniline for chemoselective hydrogenation of
 dimethyl oxalate
;
_journal_name_full 'RSC Adv.'
_journal_paper_doi 10.1039/C6RA00320F
_journal_year 2016
_chemical_formula_sum 'C100.5 H91 Cl3 N5 O0 P5 Ru2'
_chemical_formula_weight 1832.12
_chemical_name_systematic
; 
 ? 
;
_space_group_IT_number 14
_symmetry_cell_setting monoclinic
_symmetry_space_group_name_Hall '-P 2yn'
_symmetry_space_group_name_H-M 'P 1 21/n 1'
_atom_sites_solution_hydrogens geom
_atom_sites_solution_primary direct
_atom_sites_solution_secondary difmap
_audit_creation_method SHELXL-97
_audit_update_record
;
2015-12-20 deposited with the CCDC.
2016-05-02 downloaded from the CCDC.
;
_cell_angle_alpha 90.00
_cell_angle_beta 94.598(5)
_cell_angle_gamma 90.00
_cell_formula_units_Z 4
_cell_length_a 12.4725(7)
_cell_length_b 44.037(3)
_cell_length_c 16.4716(9)
_cell_measurement_reflns_used 1490
_cell_measurement_temperature 173(2)
_cell_measurement_theta_max 17.8560
_cell_measurement_theta_min 3.3740
_cell_volume 9017.9(9)
_computing_cell_refinement CrysAlisPro
_computing_data_collection CrysAlisPro
_computing_data_reduction CrysAlisPro
_computing_molecular_graphics 'Bruker SHELXTL'
_computing_publication_material 'Bruker SHELXTL'
_computing_structure_refinement 'SHELXL-97 (Sheldrick, 1997)'
_computing_structure_solution 'SHELXS-97 (Sheldrick, 1990)'
_diffrn_ambient_temperature 173(2)
_diffrn_detector_area_resol_mean 16.1903
_diffrn_measured_fraction_theta_full 0.996
_diffrn_measured_fraction_theta_max 0.996
_diffrn_measurement_device_type 'Xcalibur, Sapphire3, Gemini ultra'
_diffrn_measurement_method 'phi and omega scans'
_diffrn_radiation_monochromator graphite
_diffrn_radiation_source 'Enhanced (Mo) X-ray Source'
_diffrn_radiation_type MoK\a
_diffrn_radiation_wavelength 0.71073
_diffrn_reflns_av_R_equivalents 0.1108
_diffrn_reflns_av_sigmaI/netI 0.2063
_diffrn_reflns_limit_h_max 14
_diffrn_reflns_limit_h_min -9
_diffrn_reflns_limit_k_max 28
_diffrn_reflns_limit_k_min -52
_diffrn_reflns_limit_l_max 19
_diffrn_reflns_limit_l_min -17
_diffrn_reflns_number 30813
_diffrn_reflns_theta_full 25.00
_diffrn_reflns_theta_max 25.00
_diffrn_reflns_theta_min 3.12
_exptl_absorpt_coefficient_mu 0.562
_exptl_absorpt_correction_T_max 0.9459
_exptl_absorpt_correction_T_min 0.8495
_exptl_absorpt_correction_type multi-scan
_exptl_absorpt_process_details empirical
_exptl_crystal_colour 'golden yellow'
_exptl_crystal_density_diffrn 1.349
_exptl_crystal_density_meas ?
_exptl_crystal_density_method 'not measured'
_exptl_crystal_description block
_exptl_crystal_F_000 3772
_exptl_crystal_size_max 0.30
_exptl_crystal_size_mid 0.10
_exptl_crystal_size_min 0.10
_refine_diff_density_max 1.092
_refine_diff_density_min -0.673
_refine_diff_density_rms 0.131
_refine_ls_extinction_method none
_refine_ls_goodness_of_fit_ref 1.032
_refine_ls_hydrogen_treatment 'refined in a riding mode to the carrier atom'
_refine_ls_matrix_type full
_refine_ls_number_parameters 997
_refine_ls_number_reflns 15820
_refine_ls_number_restraints 8
_refine_ls_restrained_S_all 1.031
_refine_ls_R_factor_all 0.1804
_refine_ls_R_factor_gt 0.0968
_refine_ls_shift/su_max 0.008
_refine_ls_shift/su_mean 0.000
_refine_ls_structure_factor_coef Fsqd
_refine_ls_weighting_details 'calc w=1/[\s^2^(Fo^2^)+(0.0554P)^2^+0.0000P] where P=(Fo^2^+2Fc^2^)/3'
_refine_ls_weighting_scheme calc
_refine_ls_wR_factor_gt 0.1636
_refine_ls_wR_factor_ref 0.1929
_reflns_number_gt 8771
_reflns_number_total 15820
_reflns_threshold_expression >2sigma(I)
_cod_data_source_file c6ra00320f2.cif
_cod_data_source_block fxl-130823
_cod_depositor_comments
;
The following automatic conversions were performed:

'_symmetry_cell_setting' value 'Monoclinic' changed to 'monoclinic'
according to
/usr/data/users/saulius/crontab/automatic-downloads/rss-feeds/RSC/lib/dictionaries/cif_core.dic
dictionary named 'cif_core.dic' version 2.4.2 from 2011-04-26.

'_exptl_crystal_density_meas' value 'not measured' was changed to '?'
- the value is perceived as not measured.

Automatic conversion script
Id: cif_fix_values 4268 2015-11-12 08:31:59Z antanas 
;
_cod_original_cell_volume 9018.0(9)
_cod_original_sg_symbol_H-M P2(1)/n
_cod_original_formula_sum 'C100.50 H91 Cl3 N5 O0 P5 Ru2'
_cod_database_code 7225115

loop_
_symmetry_equiv_pos_as_xyz
'x, y, z'
'-x+1/2, y+1/2, -z+1/2'
'-x, -y, -z'
'x-1/2, -y-1/2, z-1/2'

loop_
_atom_site_label
_atom_site_type_symbol
_atom_site_fract_x
_atom_site_fract_y
_atom_site_fract_z
_atom_site_U_iso_or_equiv
_atom_site_adp_type
_atom_site_occupancy
_atom_site_symmetry_multiplicity
_atom_site_calc_flag
_atom_site_refinement_flags
Ru1 Ru 0.68841(5) 0.061187(16) 0.26889(4) 0.01922(19) Uani 1 1 d .
Ru2 Ru 0.99475(5) 0.174418(16) 0.18492(4) 0.01759(19) Uani 1 1 d .
P1 P 0.80383(18) 0.03422(6) 0.35340(14) 0.0233(6) Uani 1 1 d .
P2 P 0.63428(18) 0.02867(5) 0.16931(14) 0.0207(5) Uani 1 1 d .
P3 P 1.09404(18) 0.15282(5) 0.08826(14) 0.0216(6) Uani 1 1 d .
P4 P 1.12585(17) 0.19666(5) 0.27420(14) 0.0206(6) Uani 1 1 d .
P5 P 0.91561(18) 0.21485(5) 0.11589(14) 0.0216(6) Uani 1 1 d .
Cl1 Cl 0.53094(18) 0.05453(5) 0.34199(15) 0.0331(6) Uani 1 1 d .
Cl2 Cl 0.83057(17) 0.08171(5) 0.19167(13) 0.0252(5) Uani 1 1 d .
Cl3 Cl 0.65173(18) 0.15869(5) 0.25504(16) 0.0348(6) Uani 1 1 d .
N1 N 0.7358(6) 0.0975(2) 0.3565(4) 0.031(2) Uani 1 1 d D
H11 H 0.692(5) 0.098(2) 0.394(4) 0.037 Uiso 1 1 d D
H12 H 0.698(6) 0.091(2) 0.317(4) 0.037 Uiso 1 1 d D
N2 N 0.5820(6) 0.09183(18) 0.1993(5) 0.0245(18) Uani 1 1 d D
H21 H 0.603(6) 0.1106(9) 0.204(5) 0.029 Uiso 1 1 d D
H22 H 0.520(4) 0.091(2) 0.217(5) 0.029 Uiso 1 1 d D
N3 N 1.0275(6) 0.13089(18) 0.2453(4) 0.0239(18) Uani 1 1 d D
H31 H 0.972(4) 0.1194(16) 0.240(5) 0.029 Uiso 1 1 d D
H32 H 1.053(6) 0.132(2) 0.296(2) 0.029 Uiso 1 1 d D
N4 N 0.9046(5) 0.18287(16) 0.2836(4) 0.0238(18) Uani 1 1 d .
H4B H 0.8383 0.1759 0.2815 0.029 Uiso 1 1 calc R
N5 N 0.8485(6) 0.15295(17) 0.1323(5) 0.0222(18) Uani 1 1 d D
H51 H 0.854(6) 0.1335(7) 0.127(5) 0.027 Uiso 1 1 d D
H52 H 0.799(5) 0.1555(19) 0.166(4) 0.027 Uiso 1 1 d D
C1 C 0.8878(7) 0.0643(2) 0.3988(5) 0.023(2) Uani 1 1 d .
C2 C 0.9909(7) 0.0609(2) 0.4382(5) 0.031(2) Uani 1 1 d .
H2B H 1.0232 0.0413 0.4409 0.037 Uiso 1 1 calc R
C3 C 1.0467(8) 0.0854(3) 0.4735(6) 0.043(3) Uani 1 1 d .
H3A H 1.1168 0.0827 0.4996 0.051 Uiso 1 1 calc R
C4 C 0.9997(8) 0.1140(3) 0.4706(6) 0.044(3) Uani 1 1 d .
H4A H 1.0371 0.1309 0.4949 0.052 Uiso 1 1 calc R
C5 C 0.8975(7) 0.1176(2) 0.4318(5) 0.031(2) Uani 1 1 d .
H5A H 0.8651 0.1372 0.4295 0.037 Uiso 1 1 calc R
C6 C 0.8426(7) 0.0933(2) 0.3966(5) 0.023(2) Uani 1 1 d .
C7 C 0.5721(6) 0.0538(2) 0.0913(5) 0.024(2) Uani 1 1 d .
C8 C 0.5448(7) 0.0457(2) 0.0102(5) 0.029(2) Uani 1 1 d .
H8A H 0.5546 0.0253 -0.0069 0.035 Uiso 1 1 calc R
C9 C 0.5036(7) 0.0670(2) -0.0452(6) 0.037(3) Uani 1 1 d .
H9A H 0.4865 0.0611 -0.1002 0.044 Uiso 1 1 calc R
C10 C 0.4871(7) 0.0962(2) -0.0227(6) 0.032(2) Uani 1 1 d .
H10A H 0.4595 0.1107 -0.0616 0.039 Uiso 1 1 calc R
C11 C 0.5112(6) 0.1045(2) 0.0582(6) 0.028(2) Uani 1 1 d .
H11A H 0.4991 0.1247 0.0748 0.033 Uiso 1 1 calc R
C12 C 0.5525(6) 0.0836(2) 0.1145(5) 0.021(2) Uani 1 1 d .
C13 C 0.7608(7) 0.0145(2) 0.4439(5) 0.027(2) Uani 1 1 d .
C14 C 0.8245(8) 0.0128(2) 0.5164(6) 0.040(3) Uani 1 1 d .
H14A H 0.8932 0.0222 0.5203 0.048 Uiso 1 1 calc R
C15 C 0.7902(9) -0.0025(3) 0.5842(6) 0.053(3) Uani 1 1 d .
H15A H 0.8341 -0.0029 0.6341 0.063 Uiso 1 1 calc R
C16 C 0.6926(8) -0.0169(3) 0.5776(6) 0.051(3) Uani 1 1 d .
H16A H 0.6694 -0.0278 0.6229 0.061 Uiso 1 1 calc R
C17 C 0.6299(8) -0.0158(3) 0.5083(6) 0.047(3) Uani 1 1 d .
H17A H 0.5627 -0.0261 0.5046 0.057 Uiso 1 1 calc R
C18 C 0.6616(8) 0.0002(2) 0.4412(6) 0.041(3) Uani 1 1 d .
H18A H 0.6146 0.0013 0.3930 0.050 Uiso 1 1 calc R
C19 C 0.9028(8) -0.0234(3) 0.3395(7) 0.048(3) Uani 1 1 d .
H19A H 0.8610 -0.0300 0.3819 0.058 Uiso 1 1 calc R
C20 C 0.9699(9) -0.0438(3) 0.3036(8) 0.062(4) Uani 1 1 d .
H20A H 0.9731 -0.0643 0.3217 0.075 Uiso 1 1 calc R
C21 C 1.0310(9) -0.0348(3) 0.2429(8) 0.060(4) Uani 1 1 d .
H21A H 1.0760 -0.0489 0.2182 0.072 Uiso 1 1 calc R
C22 C 1.0262(8) -0.0053(3) 0.2184(6) 0.049(3) Uani 1 1 d .
H22A H 1.0694 0.0011 0.1766 0.059 Uiso 1 1 calc R
C23 C 0.9608(7) 0.0157(2) 0.2523(6) 0.039(3) Uani 1 1 d .
H23A H 0.9591 0.0361 0.2340 0.046 Uiso 1 1 calc R
C24 C 0.8967(7) 0.0064(2) 0.3140(6) 0.031(2) Uani 1 1 d .
C25 C 0.5303(7) 0.0008(2) 0.1909(5) 0.025(2) Uani 1 1 d .
C26 C 0.4257(7) 0.0030(2) 0.1545(6) 0.028(2) Uani 1 1 d .
H26A H 0.4089 0.0175 0.1128 0.034 Uiso 1 1 calc R
C27 C 0.3457(8) -0.0162(3) 0.1795(8) 0.051(3) Uani 1 1 d .
H27A H 0.2740 -0.0144 0.1560 0.061 Uiso 1 1 calc R
C28 C 0.3713(9) -0.0382(3) 0.2393(7) 0.052(3) Uani 1 1 d .
H28A H 0.3173 -0.0515 0.2556 0.062 Uiso 1 1 calc R
C29 C 0.4727(9) -0.0403(2) 0.2736(6) 0.047(3) Uani 1 1 d .
H29A H 0.4895 -0.0549 0.3150 0.056 Uiso 1 1 calc R
C30 C 0.5535(8) -0.0211(2) 0.2490(6) 0.036(3) Uani 1 1 d .
H30A H 0.6251 -0.0233 0.2727 0.043 Uiso 1 1 calc R
C31 C 0.7260(7) 0.0068(2) 0.1105(6) 0.027(2) Uani 1 1 d .
C32 C 0.7321(8) -0.0249(2) 0.1112(6) 0.039(3) Uani 1 1 d .
H32A H 0.6888 -0.0361 0.1454 0.047 Uiso 1 1 calc R
C33 C 0.7997(9) -0.0400(3) 0.0633(7) 0.052(3) Uani 1 1 d .
H33A H 0.8042 -0.0615 0.0667 0.062 Uiso 1 1 calc R
C34 C 0.8591(8) -0.0254(2) 0.0121(7) 0.043(3) Uani 1 1 d .
H34A H 0.9030 -0.0364 -0.0221 0.052 Uiso 1 1 calc R
C35 C 0.8566(8) 0.0062(2) 0.0090(6) 0.041(3) Uani 1 1 d .
H35A H 0.8999 0.0168 -0.0265 0.049 Uiso 1 1 calc R
C36 C 0.7904(7) 0.0221(2) 0.0580(5) 0.027(2) Uani 1 1 d .
H36A H 0.7890 0.0436 0.0558 0.033 Uiso 1 1 calc R
C39 C 1.1508(6) 0.1194(2) 0.1401(5) 0.021(2) Uani 1 1 d .
C40 C 1.2311(7) 0.1012(2) 0.1111(6) 0.032(2) Uani 1 1 d .
H40A H 1.2589 0.1061 0.0607 0.039 Uiso 1 1 calc R
C41 C 1.2710(8) 0.0762(2) 0.1540(6) 0.039(3) Uani 1 1 d .
H41A H 1.3263 0.0643 0.1335 0.046 Uiso 1 1 calc R
C42 C 1.2302(8) 0.0685(2) 0.2272(6) 0.040(3) Uani 1 1 d .
H42A H 1.2574 0.0513 0.2570 0.048 Uiso 1 1 calc R
C43 C 1.1487(7) 0.0861(2) 0.2570(6) 0.029(2) Uani 1 1 d .
H43A H 1.1187 0.0807 0.3062 0.034 Uiso 1 1 calc R
C44 C 1.1123(6) 0.1115(2) 0.2141(5) 0.019(2) Uani 1 1 d .
C45 C 1.0487(6) 0.2088(2) 0.3576(5) 0.021(2) Uani 1 1 d .
C46 C 1.0901(7) 0.2253(2) 0.4254(5) 0.030(2) Uani 1 1 d .
H46A H 1.1629 0.2318 0.4289 0.036 Uiso 1 1 calc R
C47 C 1.0271(8) 0.2320(2) 0.4861(6) 0.041(3) Uani 1 1 d .
H47A H 1.0551 0.2433 0.5322 0.049 Uiso 1 1 calc R
C48 C 0.9193(8) 0.2220(2) 0.4799(6) 0.039(3) Uani 1 1 d .
H48A H 0.8748 0.2269 0.5221 0.047 Uiso 1 1 calc R
C49 C 0.8775(7) 0.2055(2) 0.4152(5) 0.025(2) Uani 1 1 d .
H49A H 0.8050 0.1987 0.4132 0.030 Uiso 1 1 calc R
C50 C 0.9418(6) 0.19846(18) 0.3507(5) 0.0165(19) Uani 1 1 d .
C51 C 0.8204(6) 0.1964(2) 0.0415(5) 0.024(2) Uani 1 1 d .
C52 C 0.7963(6) 0.16609(19) 0.0590(5) 0.018(2) Uiso 1 1 d .
C53 C 0.7251(7) 0.1498(2) 0.0067(6) 0.031(2) Uani 1 1 d .
H53A H 0.7087 0.1293 0.0189 0.037 Uiso 1 1 calc R
C54 C 0.6779(7) 0.1633(2) -0.0630(6) 0.033(3) Uani 1 1 d .
H54A H 0.6284 0.1521 -0.0982 0.039 Uiso 1 1 calc R
C55 C 0.7020(7) 0.1929(2) -0.0819(6) 0.037(3) Uani 1 1 d .
H55A H 0.6713 0.2018 -0.1309 0.045 Uiso 1 1 calc R
C56 C 0.7718(7) 0.2097(2) -0.0285(5) 0.031(2) Uani 1 1 d .
H56A H 0.7860 0.2303 -0.0402 0.037 Uiso 1 1 calc R
C57 C 1.0160(7) 0.1363(2) 0.0002(5) 0.026(2) Uani 1 1 d .
C58 C 0.9773(7) 0.1061(2) 0.0013(6) 0.031(2) Uani 1 1 d .
H58A H 0.9959 0.0934 0.0469 0.037 Uiso 1 1 calc R
C59 C 0.9130(8) 0.0953(2) -0.0636(6) 0.045(3) Uani 1 1 d .
H59A H 0.8874 0.0750 -0.0623 0.054 Uiso 1 1 calc R
C60 C 0.8850(8) 0.1127(2) -0.1292(6) 0.042(3) Uani 1 1 d .
H60A H 0.8418 0.1043 -0.1737 0.050 Uiso 1 1 calc R
C61 C 0.9183(8) 0.1429(3) -0.1329(6) 0.041(3) Uani 1 1 d .
H61A H 0.8968 0.1554 -0.1784 0.049 Uiso 1 1 calc R
C62 C 0.9839(7) 0.1540(2) -0.0678(6) 0.033(2) Uani 1 1 d .
H62A H 1.0080 0.1744 -0.0694 0.039 Uiso 1 1 calc R
C63 C 1.2126(7) 0.1678(2) 0.0408(5) 0.027(2) Uani 1 1 d .
C64 C 1.2451(7) 0.1567(2) -0.0332(6) 0.031(2) Uani 1 1 d .
H64A H 1.2025 0.1422 -0.0637 0.037 Uiso 1 1 calc R
C65 C 1.3399(8) 0.1672(2) -0.0612(6) 0.035(3) Uani 1 1 d .
H65A H 1.3628 0.1596 -0.1109 0.042 Uiso 1 1 calc R
C66 C 1.4018(8) 0.1887(3) -0.0177(7) 0.044(3) Uani 1 1 d .
H66A H 1.4674 0.1954 -0.0374 0.053 Uiso 1 1 calc R
C67 C 1.3693(8) 0.2004(2) 0.0534(7) 0.046(3) Uani 1 1 d .
H67A H 1.4109 0.2154 0.0829 0.055 Uiso 1 1 calc R
C68 C 1.2742(8) 0.1897(2) 0.0812(6) 0.033(2) Uani 1 1 d .
H68A H 1.2508 0.1980 0.1301 0.040 Uiso 1 1 calc R
C69 C 1.2228(6) 0.16884(19) 0.3210(5) 0.021(2) Uani 1 1 d .
C70 C 1.2057(7) 0.1562(2) 0.3970(6) 0.038(3) Uani 1 1 d .
H70A H 1.1472 0.1630 0.4257 0.045 Uiso 1 1 calc R
C71 C 1.2741(8) 0.1339(2) 0.4304(7) 0.045(3) Uani 1 1 d .
H71A H 1.2621 0.1253 0.4818 0.054 Uiso 1 1 calc R
C72 C 1.3591(8) 0.1242(2) 0.3891(8) 0.048(3) Uani 1 1 d .
H72A H 1.4038 0.1081 0.4104 0.058 Uiso 1 1 calc R
C73 C 1.3790(8) 0.1375(2) 0.3181(8) 0.047(3) Uani 1 1 d .
H73A H 1.4413 0.1318 0.2921 0.056 Uiso 1 1 calc R
C74 C 1.3118(7) 0.1590(2) 0.2829(6) 0.036(3) Uani 1 1 d .
H74A H 1.3261 0.1673 0.2317 0.043 Uiso 1 1 calc R
C75 C 1.2154(6) 0.22929(19) 0.2586(5) 0.020(2) Uani 1 1 d .
C76 C 1.1808(7) 0.2520(2) 0.2045(6) 0.035(3) Uani 1 1 d .
H76A H 1.1112 0.2507 0.1767 0.042 Uiso 1 1 calc R
C77 C 1.2460(9) 0.2763(2) 0.1904(6) 0.048(3) Uani 1 1 d .
H77A H 1.2230 0.2908 0.1502 0.057 Uiso 1 1 calc R
C78 C 1.3451(8) 0.2799(2) 0.2344(7) 0.044(3) Uani 1 1 d .
H78A H 1.3886 0.2971 0.2265 0.053 Uiso 1 1 calc R
C79 C 1.3781(8) 0.2579(3) 0.2891(7) 0.043(3) Uani 1 1 d .
H79A H 1.4459 0.2599 0.3192 0.052 Uiso 1 1 calc R
C80 C 1.3150(7) 0.2328(2) 0.3018(6) 0.029(2) Uani 1 1 d .
H80A H 1.3399 0.2179 0.3403 0.035 Uiso 1 1 calc R
C81 C 0.9719(7) 0.24453(18) 0.0527(5) 0.021(2) Uani 1 1 d .
C82 C 1.0645(7) 0.2382(2) 0.0126(5) 0.029(2) Uani 1 1 d .
H82A H 1.0992 0.2191 0.0207 0.035 Uiso 1 1 calc R
C83 C 1.1058(8) 0.2593(2) -0.0382(6) 0.034(3) Uani 1 1 d .
H83A H 1.1697 0.2548 -0.0635 0.041 Uiso 1 1 calc R
C84 C 1.0546(8) 0.2873(2) -0.0530(6) 0.040(3) Uani 1 1 d .
H84A H 1.0815 0.3016 -0.0893 0.048 Uiso 1 1 calc R
C85 C 0.9631(8) 0.2933(2) -0.0127(6) 0.041(3) Uani 1 1 d .
H85A H 0.9277 0.3123 -0.0207 0.049 Uiso 1 1 calc R
C86 C 0.9229(7) 0.2723(2) 0.0386(6) 0.030(2) Uani 1 1 d .
H86A H 0.8600 0.2770 0.0650 0.036 Uiso 1 1 calc R
C87 C 0.8280(8) 0.2374(2) 0.1768(5) 0.026(2) Uani 1 1 d .
C88 C 0.7191(8) 0.2330(2) 0.1747(7) 0.045(3) Uani 1 1 d .
H88A H 0.6872 0.2182 0.1384 0.054 Uiso 1 1 calc R
C89 C 0.6539(11) 0.2490(3) 0.2228(9) 0.076(4) Uani 1 1 d .
H89A H 0.5787 0.2452 0.2200 0.091 Uiso 1 1 calc R
C90 C 0.6991(12) 0.2708(3) 0.2751(8) 0.071(4) Uani 1 1 d .
H90A H 0.6546 0.2831 0.3058 0.086 Uiso 1 1 calc R
C91 C 0.8093(12) 0.2746(3) 0.2826(7) 0.068(4) Uani 1 1 d .
H91A H 0.8415 0.2884 0.3216 0.081 Uiso 1 1 calc R
C92 C 0.8735(8) 0.2579(2) 0.2322(6) 0.048(3) Uani 1 1 d .
H92A H 0.9493 0.2608 0.2365 0.057 Uiso 1 1 calc R
C93 C 0.7786(13) -0.1524(3) 0.3249(9) 0.055(6) Uiso 0.50 1 d PG
C94 C 0.6676(13) -0.1492(4) 0.3238(10) 0.075(8) Uiso 0.50 1 d PG
H94A H 0.6270 -0.1631 0.3530 0.090 Uiso 0.50 1 calc PR
C95 C 0.6161(10) -0.1257(4) 0.2800(11) 0.109(11) Uiso 0.50 1 d PG
H95A H 0.5403 -0.1235 0.2792 0.131 Uiso 0.50 1 calc PR
C96 C 0.6756(14) -0.1054(4) 0.2372(10) 0.065(7) Uiso 0.50 1 d PG
H96A H 0.6404 -0.0893 0.2073 0.078 Uiso 0.50 1 calc PR
C97 C 0.7866(14) -0.1085(4) 0.2383(10) 0.090(9) Uiso 0.50 1 d PG
H97A H 0.8272 -0.0946 0.2091 0.108 Uiso 0.50 1 calc PR
C98 C 0.8381(10) -0.1321(4) 0.2821(11) 0.071(8) Uiso 0.50 1 d PG
H98A H 0.9140 -0.1342 0.2829 0.086 Uiso 0.50 1 calc PR
C99 C 0.841(3) -0.1718(8) 0.369(2) 0.130(13) Uiso 0.50 1 d P
H99A H 0.7956 -0.1859 0.3975 0.195 Uiso 0.50 1 calc PR
H99B H 0.8877 -0.1606 0.4093 0.195 Uiso 0.50 1 calc PR
H99C H 0.8851 -0.1834 0.3334 0.195 Uiso 0.50 1 calc PR
C01 C 0.2336(9) -0.1243(3) 0.3969(7) 0.161(8) Uiso 1 1 d G
C02 C 0.3202(12) -0.1408(2) 0.4323(8) 0.140(7) Uiso 1 1 d G
H02A H 0.3168 -0.1623 0.4344 0.168 Uiso 1 1 calc R
C03 C 0.4119(9) -0.1258(3) 0.4646(7) 0.189(10) Uiso 1 1 d G
H03A H 0.4711 -0.1370 0.4888 0.227 Uiso 1 1 calc R
C04 C 0.4170(7) -0.0943(3) 0.4616(6) 0.127(6) Uiso 1 1 d G
H04A H 0.4796 -0.0840 0.4837 0.153 Uiso 1 1 calc R
C05 C 0.3303(10) -0.0778(2) 0.4262(6) 0.108(5) Uiso 1 1 d G
H05A H 0.3338 -0.0563 0.4241 0.130 Uiso 1 1 calc R
C06 C 0.2387(8) -0.0928(3) 0.3938(6) 0.090(5) Uiso 1 1 d G
H06A H 0.1795 -0.0816 0.3696 0.108 Uiso 1 1 calc R
C07 C 0.1477(15) -0.1389(5) 0.3694(12) 0.164(8) Uiso 1 1 d .
H07A H 0.0938 -0.1244 0.3466 0.246 Uiso 1 1 calc R
H07B H 0.1187 -0.1502 0.4139 0.246 Uiso 1 1 calc R
H07C H 0.1659 -0.1531 0.3268 0.246 Uiso 1 1 calc R

loop_
_atom_site_aniso_label
_atom_site_aniso_U_11
_atom_site_aniso_U_22
_atom_site_aniso_U_33
_atom_site_aniso_U_23
_atom_site_aniso_U_13
_atom_site_aniso_U_12
Ru1 0.0194(4) 0.0181(4) 0.0208(4) -0.0008(4) 0.0053(3) -0.0024(3)
Ru2 0.0172(4) 0.0170(4) 0.0193(4) -0.0008(4) 0.0058(3) -0.0005(3)
P1 0.0205(13) 0.0265(14) 0.0231(13) -0.0008(12) 0.0035(10) -0.0052(11)
P2 0.0208(13) 0.0182(13) 0.0233(13) -0.0020(12) 0.0028(10) -0.0012(11)
P3 0.0243(13) 0.0195(13) 0.0223(13) 0.0015(12) 0.0093(10) 0.0022(11)
P4 0.0166(12) 0.0223(13) 0.0235(13) -0.0037(12) 0.0045(10) -0.0002(11)
P5 0.0227(13) 0.0223(13) 0.0201(13) -0.0011(12) 0.0037(10) 0.0022(11)
Cl1 0.0280(13) 0.0342(14) 0.0393(14) -0.0034(13) 0.0159(11) -0.0052(11)
Cl2 0.0232(12) 0.0238(12) 0.0296(13) 0.0036(11) 0.0090(10) -0.0052(10)
Cl3 0.0264(13) 0.0246(13) 0.0551(17) -0.0074(13) 0.0127(12) -0.0041(11)
N1 0.027(5) 0.049(6) 0.018(5) -0.013(4) 0.006(3) -0.014(4)
N2 0.020(4) 0.021(4) 0.032(5) -0.001(4) 0.004(4) -0.002(4)
N3 0.022(5) 0.029(5) 0.021(4) 0.007(4) 0.005(4) -0.011(4)
N4 0.014(4) 0.029(5) 0.029(4) 0.005(4) 0.004(3) -0.008(3)
N5 0.023(4) 0.018(4) 0.026(4) 0.000(4) 0.005(3) 0.006(4)
C1 0.031(6) 0.023(5) 0.018(5) -0.004(5) 0.012(4) -0.003(5)
C2 0.034(6) 0.037(6) 0.022(5) -0.001(5) 0.004(4) -0.005(5)
C3 0.028(6) 0.070(9) 0.029(6) 0.003(6) -0.004(5) -0.012(6)
C4 0.043(7) 0.059(8) 0.028(6) 0.000(6) -0.004(5) -0.030(6)
C5 0.038(6) 0.027(6) 0.028(5) -0.006(5) 0.006(5) -0.018(5)
C6 0.024(5) 0.038(6) 0.006(4) 0.001(5) 0.004(4) -0.019(5)
C7 0.016(5) 0.028(6) 0.030(5) 0.003(5) 0.007(4) -0.004(4)
C8 0.035(6) 0.025(5) 0.027(5) -0.004(5) 0.002(4) -0.001(5)
C9 0.042(6) 0.037(6) 0.030(6) -0.004(6) -0.015(5) -0.002(5)
C10 0.032(6) 0.038(6) 0.025(5) 0.011(5) -0.012(4) 0.002(5)
C11 0.013(5) 0.022(5) 0.049(6) 0.002(5) 0.003(4) -0.006(4)
C12 0.005(4) 0.031(6) 0.027(5) 0.009(5) 0.002(4) -0.002(4)
C13 0.020(5) 0.033(6) 0.028(5) 0.007(5) -0.001(4) -0.010(5)
C14 0.038(6) 0.039(7) 0.043(7) 0.008(6) -0.001(5) -0.016(5)
C15 0.054(8) 0.071(9) 0.031(6) 0.009(7) -0.005(6) -0.006(7)
C16 0.036(7) 0.079(9) 0.037(7) 0.013(7) 0.003(5) -0.001(7)
C17 0.037(7) 0.058(8) 0.046(7) 0.011(7) -0.005(5) -0.029(6)
C18 0.038(6) 0.043(7) 0.042(6) 0.019(6) -0.010(5) -0.010(5)
C19 0.051(7) 0.047(7) 0.049(7) 0.000(7) 0.012(6) -0.001(6)
C20 0.070(9) 0.038(7) 0.080(10) -0.022(8) 0.015(8) 0.004(7)
C21 0.060(8) 0.062(9) 0.062(9) -0.024(8) 0.026(7) 0.030(7)
C22 0.043(7) 0.078(9) 0.027(6) -0.009(7) 0.009(5) 0.024(7)
C23 0.040(6) 0.047(7) 0.030(6) 0.010(6) 0.008(5) 0.012(6)
C24 0.029(6) 0.038(6) 0.027(6) -0.004(5) 0.002(4) 0.009(5)
C25 0.023(5) 0.027(5) 0.028(5) -0.012(5) 0.005(4) 0.006(4)
C26 0.036(6) 0.019(5) 0.030(6) -0.011(5) 0.009(5) -0.008(5)
C27 0.015(6) 0.059(8) 0.082(9) -0.025(8) 0.018(6) -0.004(6)
C28 0.041(7) 0.057(8) 0.059(8) 0.008(7) 0.017(6) -0.030(6)
C29 0.059(8) 0.043(7) 0.039(6) 0.008(6) 0.011(6) -0.026(6)
C30 0.039(6) 0.034(6) 0.033(6) 0.000(6) -0.011(5) 0.002(5)
C31 0.023(5) 0.023(5) 0.034(6) -0.004(5) -0.003(4) 0.002(4)
C32 0.037(6) 0.031(6) 0.051(7) 0.000(6) 0.019(5) -0.005(5)
C33 0.056(8) 0.033(7) 0.071(9) -0.012(7) 0.030(7) 0.012(6)
C34 0.039(7) 0.042(7) 0.047(7) -0.024(6) 0.003(5) 0.014(6)
C35 0.031(6) 0.048(7) 0.045(7) -0.009(6) 0.017(5) -0.006(5)
C36 0.033(6) 0.026(5) 0.025(5) -0.002(5) 0.018(4) 0.000(5)
C39 0.022(5) 0.025(5) 0.018(5) -0.007(4) 0.011(4) 0.001(4)
C40 0.032(6) 0.027(6) 0.040(6) 0.011(5) 0.013(5) 0.010(5)
C41 0.035(6) 0.030(6) 0.052(7) -0.002(6) 0.015(5) 0.015(5)
C42 0.042(7) 0.025(6) 0.053(7) 0.013(6) 0.009(5) 0.013(5)
C43 0.028(5) 0.029(6) 0.028(5) 0.006(5) 0.007(4) 0.006(5)
C44 0.015(5) 0.024(5) 0.017(5) -0.006(4) -0.005(4) 0.003(4)
C45 0.017(5) 0.022(5) 0.025(5) -0.005(5) 0.004(4) 0.001(4)
C46 0.026(5) 0.036(6) 0.029(5) -0.016(5) 0.005(4) -0.004(5)
C47 0.055(7) 0.045(7) 0.025(6) -0.019(6) 0.008(5) -0.006(6)
C48 0.034(6) 0.049(7) 0.038(6) -0.010(6) 0.020(5) -0.002(5)
C49 0.019(5) 0.020(5) 0.036(6) -0.012(5) 0.008(4) -0.004(4)
C50 0.017(5) 0.013(5) 0.020(5) 0.001(4) 0.004(4) -0.008(4)
C51 0.015(5) 0.035(6) 0.025(5) -0.006(5) 0.011(4) 0.002(4)
C53 0.023(5) 0.029(6) 0.042(6) -0.004(5) 0.005(5) -0.007(5)
C54 0.023(5) 0.040(6) 0.033(6) -0.013(6) -0.004(4) -0.009(5)
C55 0.036(6) 0.044(7) 0.032(6) 0.012(6) 0.003(5) 0.005(5)
C56 0.029(6) 0.032(6) 0.031(6) 0.001(5) -0.005(4) 0.001(5)
C57 0.030(5) 0.031(6) 0.018(5) 0.003(5) 0.009(4) -0.005(5)
C58 0.042(6) 0.026(6) 0.025(5) -0.004(5) 0.012(5) 0.011(5)
C59 0.058(8) 0.022(6) 0.052(7) -0.011(6) -0.011(6) 0.014(6)
C60 0.052(7) 0.038(7) 0.035(6) -0.014(6) -0.001(5) 0.003(6)
C61 0.046(7) 0.050(7) 0.026(6) 0.004(6) 0.001(5) 0.016(6)
C62 0.035(6) 0.031(6) 0.034(6) 0.001(5) 0.010(5) 0.011(5)
C63 0.034(6) 0.023(5) 0.026(5) 0.010(5) 0.018(4) 0.009(5)
C64 0.036(6) 0.019(5) 0.038(6) 0.005(5) 0.008(5) 0.001(5)
C65 0.037(6) 0.035(6) 0.035(6) 0.010(5) 0.025(5) 0.017(5)
C66 0.024(6) 0.050(7) 0.062(8) 0.021(7) 0.020(5) 0.012(6)
C67 0.051(7) 0.042(7) 0.049(7) 0.007(6) 0.024(6) -0.013(6)
C68 0.041(6) 0.029(6) 0.031(6) -0.001(5) 0.015(5) 0.005(5)
C69 0.017(5) 0.014(5) 0.033(5) -0.001(5) 0.000(4) -0.004(4)
C70 0.030(6) 0.032(6) 0.053(7) 0.009(6) 0.012(5) 0.006(5)
C71 0.038(7) 0.036(6) 0.059(8) 0.032(6) -0.002(6) 0.001(6)
C72 0.038(7) 0.032(7) 0.072(9) -0.002(7) -0.007(6) 0.004(6)
C73 0.034(7) 0.033(7) 0.074(9) -0.009(7) 0.008(6) 0.010(6)
C74 0.039(6) 0.032(6) 0.039(6) -0.010(6) 0.015(5) 0.004(5)
C75 0.023(5) 0.013(5) 0.024(5) -0.007(4) 0.001(4) 0.002(4)
C76 0.027(6) 0.034(6) 0.041(6) 0.005(6) -0.012(5) -0.011(5)
C77 0.070(8) 0.028(6) 0.044(7) 0.011(6) 0.002(6) -0.015(6)
C78 0.037(7) 0.038(7) 0.058(8) 0.001(6) 0.013(6) -0.028(6)
C79 0.031(6) 0.053(8) 0.046(7) -0.014(7) 0.010(5) -0.009(6)
C80 0.019(5) 0.032(6) 0.035(6) -0.002(5) 0.003(4) -0.008(5)
C81 0.026(5) 0.008(4) 0.030(5) -0.004(4) 0.000(4) 0.001(4)
C82 0.034(6) 0.022(5) 0.029(6) 0.006(5) -0.002(5) -0.003(5)
C83 0.035(6) 0.031(6) 0.036(6) 0.005(5) 0.001(5) -0.016(5)
C84 0.039(6) 0.038(7) 0.042(7) 0.020(6) 0.004(5) -0.019(6)
C85 0.035(6) 0.036(6) 0.049(7) 0.014(6) -0.011(5) -0.007(5)
C86 0.023(5) 0.024(5) 0.045(6) -0.002(5) 0.012(5) -0.003(5)
C87 0.040(6) 0.021(5) 0.020(5) 0.004(5) 0.007(4) 0.006(5)
C88 0.043(7) 0.037(7) 0.060(8) 0.009(6) 0.029(6) -0.001(6)
C89 0.080(10) 0.062(9) 0.094(11) -0.020(9) 0.058(9) 0.013(8)
C90 0.097(11) 0.064(10) 0.060(9) 0.015(8) 0.048(8) 0.049(9)
C91 0.121(12) 0.048(8) 0.033(7) -0.015(6) -0.003(8) 0.033(9)
C92 0.038(7) 0.052(7) 0.052(7) -0.016(7) -0.004(5) 0.021(6)

loop_
_atom_type_symbol
_atom_type_description
_atom_type_scat_dispersion_real
_atom_type_scat_dispersion_imag
_atom_type_scat_source
C C 0.0033 0.0016 'International Tables Vol C Tables 4.2.6.8 and 6.1.1.4'
H H 0.0000 0.0000 'International Tables Vol C Tables 4.2.6.8 and 6.1.1.4'
N N 0.0061 0.0033 'International Tables Vol C Tables 4.2.6.8 and 6.1.1.4'
O O 0.0106 0.0060 'International Tables Vol C Tables 4.2.6.8 and 6.1.1.4'
P P 0.1023 0.0942 'International Tables Vol C Tables 4.2.6.8 and 6.1.1.4'
Ru Ru -1.2594 0.8363 'International Tables Vol C Tables 4.2.6.8 and 6.1.1.4'
Cl Cl 0.1484 0.1585 'International Tables Vol C Tables 4.2.6.8 and 6.1.1.4'

loop_
_geom_angle_atom_site_label_1
_geom_angle_atom_site_label_2
_geom_angle_atom_site_label_3
_geom_angle
N2 Ru1 N1 90.9(3)
N2 Ru1 P2 82.8(2)
N1 Ru1 P2 173.2(2)
N2 Ru1 P1 172.5(2)
N1 Ru1 P1 81.6(2)
P2 Ru1 P1 104.77(9)
N2 Ru1 Cl1 81.4(2)
N1 Ru1 Cl1 87.0(2)
P2 Ru1 Cl1 94.50(8)
P1 Ru1 Cl1 97.66(9)
N2 Ru1 Cl2 86.2(2)
N1 Ru1 Cl2 84.5(2)
P2 Ru1 Cl2 92.52(8)
P1 Ru1 Cl2 93.57(8)
Cl1 Ru1 Cl2 164.78(8)
N2 Ru1 H12 76(3)
N1 Ru1 H12 15(3)
P2 Ru1 H12 159(3)
P1 Ru1 H12 96(3)
Cl1 Ru1 H12 83(3)
Cl2 Ru1 H12 86(3)
N4 Ru2 N5 84.3(3)
N4 Ru2 N3 83.9(3)
N5 Ru2 N3 85.4(3)
N4 Ru2 P5 90.59(19)
N5 Ru2 P5 80.0(2)
N3 Ru2 P5 164.8(2)
N4 Ru2 P3 165.6(2)
N5 Ru2 P3 91.5(2)
N3 Ru2 P3 82.0(2)
P5 Ru2 P3 102.24(9)
N4 Ru2 P4 80.1(2)
N5 Ru2 P4 163.9(2)
N3 Ru2 P4 89.2(2)
P5 Ru2 P4 103.85(9)
P3 Ru2 P4 102.80(8)
C1 P1 C24 105.8(4)
C1 P1 C13 102.0(4)
C24 P1 C13 101.7(4)
C1 P1 Ru1 100.9(3)
C24 P1 Ru1 121.4(3)
C13 P1 Ru1 122.3(3)
C7 P2 C31 101.2(4)
C7 P2 C25 105.9(4)
C31 P2 C25 103.4(4)
C7 P2 Ru1 102.4(3)
C31 P2 Ru1 124.0(3)
C25 P2 Ru1 117.4(3)
C39 P3 C57 102.2(4)
C39 P3 C63 101.1(4)
C57 P3 C63 101.5(4)
C39 P3 Ru2 102.8(3)
C57 P3 Ru2 115.5(3)
C63 P3 Ru2 129.7(3)
C45 P4 C69 104.3(4)
C45 P4 C75 103.8(4)
C69 P4 C75 101.0(4)
C45 P4 Ru2 102.3(3)
C69 P4 Ru2 112.8(3)
C75 P4 Ru2 129.8(3)
C51 P5 C87 102.9(4)
C51 P5 C81 101.1(4)
C87 P5 C81 101.3(4)
C51 P5 Ru2 102.6(3)
C87 P5 Ru2 113.6(3)
C81 P5 Ru2 131.5(3)
C6 N1 Ru1 113.2(6)
C6 N1 H11 107(6)
Ru1 N1 H11 110(6)
C6 N1 H12 139(7)
Ru1 N1 H12 28(7)
H11 N1 H12 103(9)
C12 N2 Ru1 116.7(6)
C12 N2 H21 112(6)
Ru1 N2 H21 112(6)
C12 N2 H22 98(6)
Ru1 N2 H22 110(6)
H21 N2 H22 106(8)
C44 N3 Ru2 117.4(5)
C44 N3 H31 102(6)
Ru2 N3 H31 111(6)
C44 N3 H32 99(6)
Ru2 N3 H32 115(6)
H31 N3 H32 111(8)
C50 N4 Ru2 123.8(5)
C50 N4 H4B 118.1
Ru2 N4 H4B 118.1
C52 N5 Ru2 117.8(6)
C52 N5 H51 110(6)
Ru2 N5 H51 114(6)
C52 N5 H52 101(6)
Ru2 N5 H52 108(6)
H51 N5 H52 105(8)
C6 C1 C2 117.7(8)
C6 C1 P1 116.1(7)
C2 C1 P1 126.1(7)
C3 C2 C1 121.3(10)
C3 C2 H2B 119.3
C1 C2 H2B 119.3
C4 C3 C2 119.7(9)
C4 C3 H3A 120.2
C2 C3 H3A 120.2
C3 C4 C5 119.4(10)
C3 C4 H4A 120.3
C5 C4 H4A 120.3
C6 C5 C4 120.7(10)
C6 C5 H5A 119.6
C4 C5 H5A 119.6
C5 C6 C1 121.1(8)
C5 C6 N1 120.0(9)
C1 C6 N1 118.9(8)
C12 C7 C8 117.8(8)
C12 C7 P2 116.9(7)
C8 C7 P2 125.2(7)
C9 C8 C7 120.5(9)
C9 C8 H8A 119.7
C7 C8 H8A 119.7
C10 C9 C8 121.4(9)
C10 C9 H9A 119.3
C8 C9 H9A 119.3
C9 C10 C11 118.8(9)
C9 C10 H10A 120.6
C11 C10 H10A 120.6
C12 C11 C10 120.8(9)
C12 C11 H11A 119.6
C10 C11 H11A 119.6
C11 C12 C7 120.6(8)
C11 C12 N2 122.0(8)
C7 C12 N2 117.3(8)
C14 C13 C18 116.8(9)
C14 C13 P1 122.8(7)
C18 C13 P1 120.4(7)
C13 C14 C15 121.7(9)
C13 C14 H14A 119.1
C15 C14 H14A 119.1
C16 C15 C14 119.0(10)
C16 C15 H15A 120.5
C14 C15 H15A 120.5
C17 C16 C15 120.6(11)
C17 C16 H16A 119.7
C15 C16 H16A 119.7
C16 C17 C18 120.8(10)
C16 C17 H17A 119.6
C18 C17 H17A 119.6
C13 C18 C17 120.9(9)
C13 C18 H18A 119.5
C17 C18 H18A 119.5
C24 C19 C20 120.4(11)
C24 C19 H19A 119.8
C20 C19 H19A 119.8
C21 C20 C19 120.9(12)
C21 C20 H20A 119.5
C19 C20 H20A 119.5
C22 C21 C20 118.8(11)
C22 C21 H21A 120.6
C20 C21 H21A 120.6
C21 C22 C23 122.2(11)
C21 C22 H22A 118.9
C23 C22 H22A 118.9
C22 C23 C24 119.2(10)
C22 C23 H23A 120.4
C24 C23 H23A 120.4
C19 C24 C23 118.5(9)
C19 C24 P1 123.2(8)
C23 C24 P1 118.3(8)
C30 C25 C26 119.0(9)
C30 C25 P2 119.4(7)
C26 C25 P2 121.4(7)
C27 C26 C25 119.9(10)
C27 C26 H26A 120.1
C25 C26 H26A 120.1
C26 C27 C28 119.9(10)
C26 C27 H27A 120.0
C28 C27 H27A 120.0
C29 C28 C27 119.8(10)
C29 C28 H28A 120.1
C27 C28 H28A 120.1
C28 C29 C30 120.7(10)
C28 C29 H29A 119.7
C30 C29 H29A 119.7
C25 C30 C29 120.6(9)
C25 C30 H30A 119.7
C29 C30 H30A 119.7
C32 C31 C36 116.8(9)
C32 C31 P2 123.8(8)
C36 C31 P2 119.3(7)
C33 C32 C31 121.1(10)
C33 C32 H32A 119.5
C31 C32 H32A 119.5
C34 C33 C32 121.8(10)
C34 C33 H33A 119.1
C32 C33 H33A 119.1
C33 C34 C35 119.6(10)
C33 C34 H34A 120.2
C35 C34 H34A 120.2
C36 C35 C34 119.7(10)
C36 C35 H35A 120.1
C34 C35 H35A 120.1
C35 C36 C31 121.0(9)
C35 C36 H36A 119.5
C31 C36 H36A 119.5
C44 C39 C40 117.7(8)
C44 C39 P3 117.7(6)
C40 C39 P3 124.6(7)
C41 C40 C39 121.5(9)
C41 C40 H40A 119.2
C39 C40 H40A 119.2
C40 C41 C42 119.8(9)
C40 C41 H41A 120.1
C42 C41 H41A 120.1
C41 C42 C43 119.7(9)
C41 C42 H42A 120.2
C43 C42 H42A 120.2
C44 C43 C42 119.3(9)
C44 C43 H43A 120.3
C42 C43 H43A 120.3
C43 C44 C39 121.9(8)
C43 C44 N3 120.2(8)
C39 C44 N3 117.9(8)
C46 C45 C50 121.4(8)
C46 C45 P4 125.0(7)
C50 C45 P4 113.5(6)
C47 C46 C45 120.4(9)
C47 C46 H46A 119.8
C45 C46 H46A 119.8
C46 C47 C48 119.0(9)
C46 C47 H47A 120.5
C48 C47 H47A 120.5
C49 C48 C47 121.8(9)
C49 C48 H48A 119.1
C47 C48 H48A 119.1
C48 C49 C50 120.0(8)
C48 C49 H49A 120.0
C50 C49 H49A 120.0
N4 C50 C45 119.6(8)
N4 C50 C49 123.1(8)
C45 C50 C49 117.3(8)
C56 C51 C52 118.9(8)
C56 C51 P5 126.0(7)
C52 C51 P5 115.1(7)
C53 C52 C51 120.2(8)
C53 C52 N5 122.3(8)
C51 C52 N5 117.5(7)
C54 C53 C52 120.1(9)
C54 C53 H53A 120.0
C52 C53 H53A 120.0
C55 C54 C53 120.6(9)
C55 C54 H54A 119.7
C53 C54 H54A 119.7
C54 C55 C56 119.6(9)
C54 C55 H55A 120.2
C56 C55 H55A 120.2
C51 C56 C55 120.6(9)
C51 C56 H56A 119.7
C55 C56 H56A 119.7
C62 C57 C58 117.3(9)
C62 C57 P3 120.8(7)
C58 C57 P3 121.6(7)
C59 C58 C57 119.8(9)
C59 C58 H58A 120.1
C57 C58 H58A 120.1
C60 C59 C58 121.5(10)
C60 C59 H59A 119.3
C58 C59 H59A 119.3
C59 C60 C61 121.3(10)
C59 C60 H60A 119.3
C61 C60 H60A 119.3
C62 C61 C60 117.5(10)
C62 C61 H61A 121.3
C60 C61 H61A 121.3
C61 C62 C57 122.5(9)
C61 C62 H62A 118.7
C57 C62 H62A 118.7
C68 C63 C64 118.4(8)
C68 C63 P3 118.8(7)
C64 C63 P3 122.7(7)
C65 C64 C63 119.2(9)
C65 C64 H64A 120.4
C63 C64 H64A 120.4
C66 C65 C64 120.8(9)
C66 C65 H65A 119.6
C64 C65 H65A 119.6
C67 C66 C65 120.5(9)
C67 C66 H66A 119.8
C65 C66 H66A 119.8
C66 C67 C68 118.4(10)
C66 C67 H67A 120.8
C68 C67 H67A 120.8
C63 C68 C67 122.5(9)
C63 C68 H68A 118.7
C67 C68 H68A 118.7
C74 C69 C70 117.7(8)
C74 C69 P4 122.6(7)
C70 C69 P4 119.7(7)
C71 C70 C69 120.2(9)
C71 C70 H70A 119.9
C69 C70 H70A 119.9
C72 C71 C70 120.0(10)
C72 C71 H71A 120.0
C70 C71 H71A 120.0
C73 C72 C71 119.7(10)
C73 C72 H72A 120.1
C71 C72 H72A 120.1
C72 C73 C74 121.5(10)
C72 C73 H73A 119.3
C74 C73 H73A 119.3
C73 C74 C69 120.8(10)
C73 C74 H74A 119.6
C69 C74 H74A 119.6
C76 C75 C80 117.9(8)
C76 C75 P4 119.3(6)
C80 C75 P4 122.7(7)
C77 C76 C75 120.8(9)
C77 C76 H76A 119.6
C75 C76 H76A 119.6
C76 C77 C78 120.9(10)
C76 C77 H77A 119.6
C78 C77 H77A 119.6
C79 C78 C77 118.2(9)
C79 C78 H78A 120.9
C77 C78 H78A 120.9
C78 C79 C80 121.4(10)
C78 C79 H79A 119.3
C80 C79 H79A 119.3
C79 C80 C75 120.6(9)
C79 C80 H80A 119.7
C75 C80 H80A 119.7
C86 C81 C82 117.9(8)
C86 C81 P5 122.7(7)
C82 C81 P5 119.3(6)
C83 C82 C81 120.9(9)
C83 C82 H82A 119.6
C81 C82 H82A 119.6
C82 C83 C84 120.8(9)
C82 C83 H83A 119.6
C84 C83 H83A 119.6
C85 C84 C83 117.7(9)
C85 C84 H84A 121.1
C83 C84 H84A 121.1
C86 C85 C84 121.2(10)
C86 C85 H85A 119.4
C84 C85 H85A 119.4
C85 C86 C81 121.5(9)
C85 C86 H86A 119.3
C81 C86 H86A 119.3
C88 C87 C92 117.8(9)
C88 C87 P5 122.9(8)
C92 C87 P5 119.1(8)
C87 C88 C89 122.9(12)
C87 C88 H88A 118.5
C89 C88 H88A 118.5
C88 C89 C90 119.0(13)
C88 C89 H89A 120.5
C90 C89 H89A 120.5
C89 C90 C91 119.8(12)
C89 C90 H90A 120.1
C91 C90 H90A 120.1
C90 C91 C92 119.5(12)
C90 C91 H91A 120.2
C92 C91 H91A 120.2
C87 C92 C91 120.7(11)
C87 C92 H92A 119.6
C91 C92 H92A 119.6
C99 C93 C94 127.4(19)
C99 C93 C98 112.4(19)
C94 C93 C98 120.0
C95 C94 C93 120.0
C95 C94 H94A 120.0
C93 C94 H94A 120.0
C94 C95 C96 120.0
C94 C95 H95A 120.0
C96 C95 H95A 120.0
C95 C96 C97 120.0
C95 C96 H96A 120.0
C97 C96 H96A 120.0
C98 C97 C96 120.0
C98 C97 H97A 120.0
C96 C97 H97A 120.0
C97 C98 C93 120.0
C97 C98 H98A 120.0
C93 C98 H98A 120.0
C93 C99 H99A 109.5
C93 C99 H99B 109.5
H99A C99 H99B 109.5
C93 C99 H99C 109.5
H99A C99 H99C 109.5
H99B C99 H99C 109.5
C07 C01 C02 118.7(14)
C07 C01 C06 121.3(14)
C02 C01 C06 120.0
C01 C02 C03 120.0
C01 C02 H02A 120.0
C03 C02 H02A 120.0
C04 C03 C02 120.0
C04 C03 H03A 120.0
C02 C03 H03A 120.0
C03 C04 C05 120.0
C03 C04 H04A 120.0
C05 C04 H04A 120.0
C06 C05 C04 120.0
C06 C05 H05A 120.0
C04 C05 H05A 120.0
C05 C06 C01 120.0
C05 C06 H06A 120.0
C01 C06 H06A 120.0
C01 C07 H07A 109.5
C01 C07 H07B 109.5
H07A C07 H07B 109.5
C01 C07 H07C 109.5
H07A C07 H07C 109.5
H07B C07 H07C 109.5

loop_
_geom_bond_atom_site_label_1
_geom_bond_atom_site_label_2
_geom_bond_distance
Ru1 N2 2.157(8)
Ru1 N1 2.203(8)
Ru1 P2 2.240(2)
Ru1 P1 2.258(2)
Ru1 Cl1 2.403(2)
Ru1 Cl2 2.437(2)
Ru1 H12 1.52(7)
Ru2 N4 2.083(7)
Ru2 N5 2.173(8)
Ru2 N3 2.183(8)
Ru2 P5 2.293(2)
Ru2 P3 2.300(2)
Ru2 P4 2.326(2)
P1 C1 1.813(9)
P1 C24 1.840(9)
P1 C13 1.841(9)
P2 C7 1.820(9)
P2 C31 1.830(9)
P2 C25 1.840(9)
P3 C39 1.817(9)
P3 C57 1.832(9)
P3 C63 1.848(9)
P4 C45 1.819(8)
P4 C69 1.846(9)
P4 C75 1.850(9)
P5 C51 1.827(9)
P5 C87 1.833(9)
P5 C81 1.845(9)
N1 C6 1.451(11)
N1 H11 0.86(3)
N1 H12 0.83(3)
N2 C12 1.461(11)
N2 H21 0.87(3)
N2 H22 0.85(3)
N3 C44 1.483(11)
N3 H31 0.85(3)
N3 H32 0.87(3)
N4 C50 1.351(10)
N4 H4B 0.8800
N5 C52 1.446(11)
N5 H51 0.87(3)
N5 H52 0.86(3)
C1 C6 1.393(12)
C1 C2 1.402(12)
C2 C3 1.388(13)
C2 H2B 0.9500
C3 C4 1.388(14)
C3 H3A 0.9500
C4 C5 1.389(13)
C4 H4A 0.9500
C5 C6 1.375(11)
C5 H5A 0.9500
C7 C12 1.395(12)
C7 C8 1.398(11)
C8 C9 1.380(12)
C8 H8A 0.9500
C9 C10 1.359(13)
C9 H9A 0.9500
C10 C11 1.391(12)
C10 H10A 0.9500
C11 C12 1.375(11)
C11 H11A 0.9500
C13 C14 1.383(12)
C13 C18 1.386(12)
C14 C15 1.398(13)
C14 H14A 0.9500
C15 C16 1.370(13)
C15 H15A 0.9500
C16 C17 1.332(13)
C16 H16A 0.9500
C17 C18 1.396(13)
C17 H17A 0.9500
C18 H18A 0.9500
C19 C24 1.378(13)
C19 C20 1.393(14)
C19 H19A 0.9500
C20 C21 1.364(15)
C20 H20A 0.9500
C21 C22 1.362(15)
C21 H21A 0.9500
C22 C23 1.380(13)
C22 H22A 0.9500
C23 C24 1.403(12)
C23 H23A 0.9500
C25 C30 1.374(12)
C25 C26 1.395(11)
C26 C27 1.394(13)
C26 H26A 0.9500
C27 C28 1.398(14)
C27 H27A 0.9500
C28 C29 1.346(13)
C28 H28A 0.9500
C29 C30 1.400(13)
C29 H29A 0.9500
C30 H30A 0.9500
C31 C32 1.398(12)
C31 C36 1.399(11)
C32 C33 1.374(12)
C32 H32A 0.9500
C33 C34 1.333(14)
C33 H33A 0.9500
C34 C35 1.390(13)
C34 H34A 0.9500
C35 C36 1.389(12)
C35 H35A 0.9500
C36 H36A 0.9500
C39 C44 1.389(11)
C39 C40 1.397(11)
C40 C41 1.379(12)
C40 H40A 0.9500
C41 C42 1.389(13)
C41 H41A 0.9500
C42 C43 1.399(12)
C42 H42A 0.9500
C43 C44 1.380(11)
C43 H43A 0.9500
C45 C46 1.395(11)
C45 C50 1.405(10)
C46 C47 1.353(12)
C46 H46A 0.9500
C47 C48 1.411(12)
C47 H47A 0.9500
C48 C49 1.358(12)
C48 H48A 0.9500
C49 C50 1.417(11)
C49 H49A 0.9500
C51 C56 1.388(11)
C51 C52 1.403(12)
C52 C53 1.387(11)
C53 C54 1.383(12)
C53 H53A 0.9500
C54 C55 1.378(13)
C54 H54A 0.9500
C55 C56 1.399(12)
C55 H55A 0.9500
C56 H56A 0.9500
C57 C62 1.397(12)
C57 C58 1.411(12)
C58 C59 1.370(12)
C58 H58A 0.9500
C59 C60 1.349(13)
C59 H59A 0.9500
C60 C61 1.394(14)
C60 H60A 0.9500
C61 C62 1.384(12)
C61 H61A 0.9500
C62 H62A 0.9500
C63 C68 1.374(12)
C63 C64 1.401(12)
C64 C65 1.383(12)
C64 H64A 0.9500
C65 C66 1.383(13)
C65 H65A 0.9500
C66 C67 1.370(13)
C66 H66A 0.9500
C67 C68 1.386(12)
C67 H67A 0.9500
C68 H68A 0.9500
C69 C74 1.389(11)
C69 C70 1.401(12)
C70 C71 1.387(12)
C70 H70A 0.9500
C71 C72 1.374(14)
C71 H71A 0.9500
C72 C73 1.349(14)
C72 H72A 0.9500
C73 C74 1.362(13)
C73 H73A 0.9500
C74 H74A 0.9500
C75 C76 1.384(12)
C75 C80 1.389(11)
C76 C77 1.375(13)
C76 H76A 0.9500
C77 C78 1.391(13)
C77 H77A 0.9500
C78 C79 1.361(13)
C78 H78A 0.9500
C79 C80 1.383(13)
C79 H79A 0.9500
C80 H80A 0.9500
C81 C86 1.378(11)
C81 C82 1.403(11)
C82 C83 1.377(11)
C82 H82A 0.9500
C83 C84 1.401(13)
C83 H83A 0.9500
C84 C85 1.392(13)
C84 H84A 0.9500
C85 C86 1.374(12)
C85 H85A 0.9500
C86 H86A 0.9500
C87 C88 1.369(12)
C87 C92 1.372(13)
C88 C89 1.376(14)
C88 H88A 0.9500
C89 C90 1.376(17)
C89 H89A 0.9500
C90 C91 1.380(16)
C90 H90A 0.9500
C91 C92 1.409(14)
C91 H91A 0.9500
C92 H92A 0.9500
C93 C99 1.33(3)
C93 C94 1.3900
C93 C98 1.3900
C94 C95 1.3900
C94 H94A 0.9500
C95 C96 1.3900
C95 H95A 0.9500
C96 C97 1.3900
C96 H96A 0.9500
C97 C98 1.3900
C97 H97A 0.9500
C98 H98A 0.9500
C99 H99A 0.9800
C99 H99B 0.9800
C99 H99C 0.9800
C01 C07 1.299(19)
C01 C02 1.3900
C01 C06 1.3900
C02 C03 1.3900
C02 H02A 0.9500
C03 C04 1.3900
C03 H03A 0.9500
C04 C05 1.3900
C04 H04A 0.9500
C05 C06 1.3900
C05 H05A 0.9500
C06 H06A 0.9500
C07 H07A 0.9800
C07 H07B 0.9800
C07 H07C 0.9800
